data_7111150
loop_
_publ_author_name
'Gibson, Vernon C.'
'Redshaw, Carl'
'White, Andrew J. P.'
'Williams, David J.'

_publ_section_title
;
 Aluminium-containing ring systems and N-heterocycle formation via nitrile
 insertions into Al--N bonds
;
_journal_issue 1
_journal_name_full 'Chemical Communications'
_journal_page_first 79
_journal_paper_doi 10.1039/b007810g
_journal_year 2001
_chemical_formula_sum 'C36 H48 Al6 N6 O6'
_chemical_formula_weight 822.68
_chemical_name_systematic
; 
 ? 
;
_space_group_IT_number 19
_symmetry_cell_setting orthorhombic
_symmetry_space_group_name_Hall 'P 2ac 2ab'
_symmetry_space_group_name_H-M 'P 21 21 21'
_atom_sites_solution_hydrogens geom
_atom_sites_solution_primary direct
_atom_sites_solution_secondary difmap
_audit_creation_method SHELXL
_cell_angle_alpha 90.00
_cell_angle_beta 90.00
_cell_angle_gamma 90.00
_cell_formula_units_Z 4
_cell_length_a 12.1515(12)
_cell_length_b 16.0543(12)
_cell_length_c 22.3100(6)
_cell_measurement_reflns_used 28
_cell_measurement_temperature 173(2)
_cell_measurement_theta_max 26.44
_cell_measurement_theta_min 10.96
_cell_volume 4352.3(6)
_computing_cell_refinement 'Siemens XSCANS'
_computing_data_collection 'Siemens XSCANS'
_computing_data_reduction 'Siemens SHELXTL'
_computing_molecular_graphics 'Siemens SHELXTL'
_computing_publication_material 'Siemens SHELXTL'
_computing_structure_refinement 'SHELXL-93 (Sheldrick, 1993)'
_computing_structure_solution 'SHELXS-86 (Sheldrick, 1990)'
_diffrn_ambient_temperature 173(2)
_diffrn_measurement_device 'Siemens P4'
_diffrn_measurement_method '\w scans'
_diffrn_radiation_monochromator graphite
_diffrn_radiation_source 'fine-focus sealed tube'
_diffrn_radiation_type CuK\a
_diffrn_radiation_wavelength 1.54178
_diffrn_reflns_av_R_equivalents 0.0000
_diffrn_reflns_av_sigmaI/netI 0.0588
_diffrn_reflns_limit_h_max 11
_diffrn_reflns_limit_h_min -14
_diffrn_reflns_limit_k_max 18
_diffrn_reflns_limit_k_min -17
_diffrn_reflns_limit_l_max 26
_diffrn_reflns_limit_l_min -16
_diffrn_reflns_number 4017
_diffrn_reflns_theta_max 63.99
_diffrn_reflns_theta_min 3.39
_diffrn_standards_decay_% 8.30
_diffrn_standards_interval_count 97
_diffrn_standards_number 3
_exptl_absorpt_coefficient_mu 1.788
_exptl_absorpt_correction_T_max 0.5412
_exptl_absorpt_correction_T_min 0.4549
_exptl_absorpt_correction_type Semi-empirical
_exptl_crystal_colour Yellow
_exptl_crystal_density_diffrn 1.256
_exptl_crystal_description Rhombs
_exptl_crystal_F_000 1728
_exptl_crystal_size_max 0.50
_exptl_crystal_size_mid 0.23
_exptl_crystal_size_min 0.23
_refine_diff_density_max 0.324
_refine_diff_density_min -0.459
_refine_diff_density_rms 0.069
_refine_ls_abs_structure_details 'Flack H D (1983), Acta Cryst. A39, 876-881'
_refine_ls_abs_structure_Flack -0.06(6)
_refine_ls_extinction_coef 0.0011(2)
_refine_ls_extinction_expression Fc^*^=kFc[1+0.001xFc^2^\l^3^/sin(2\q)]^-1/4^
_refine_ls_extinction_method SHELXL
_refine_ls_goodness_of_fit_all 1.039
_refine_ls_goodness_of_fit_obs 1.055
_refine_ls_matrix_type full
_refine_ls_number_parameters 488
_refine_ls_number_reflns 4004
_refine_ls_number_restraints 0
_refine_ls_restrained_S_all 1.051
_refine_ls_restrained_S_obs 1.055
_refine_ls_R_factor_all 0.0666
_refine_ls_R_factor_obs 0.0545
_refine_ls_shift/esd_max 0.001
_refine_ls_shift/esd_mean 0.000
_refine_ls_structure_factor_coef Fsqd
_refine_ls_weighting_details 'w=1/[\s^2^(Fo^2^)+(0.0830P)^2^+2.7858P] where P=(Fo^2^+2Fc^2^)/3'
_refine_ls_weighting_scheme calc
_refine_ls_wR_factor_all 0.1433
_refine_ls_wR_factor_obs 0.1333
_reflns_number_observed 3483
_reflns_number_total 4017
_reflns_observed_criterion >2sigma(I)
_cod_data_source_file b007810gsup1.cif
_cod_data_source_block VG9618
_cod_depositor_comments
;
The following automatic conversions were performed:

'_symmetry_cell_setting' value 'Orthorhombic' changed to
'orthorhombic' according to
/home/saulius/struct/CIF-dictionaries/cif_core.dic dictionary named
'cif_core.dic' version 2.4.2 from 2011-04-26.

Automatic conversion script
Id: cif_fix_values 1891 2012-01-12 08:04:46Z andrius 

The following automatic conversions were performed:

'_refine_ls_weighting_scheme' value 'calc
w=1/[\s^2^(Fo^2^)+(0.0830P)^2^+2.7858P] where P=(Fo^2^+2Fc^2^)/3' was
changed to 'calc'. New tag '_refine_ls_weighting_details' was
created. The value of the new tag was set to
'w=1/[\s^2^(Fo^2^)+(0.0830P)^2^+2.7858P] where P=(Fo^2^+2Fc^2^)/3'.

Automatic conversion script
Id: cif_fix_values 3143 2015-03-26 13:38:13Z robertas 
;
_cod_original_sg_symbol_H-M P2(1)2(1)2(1)
_cod_original_formula_sum 'C36 H48 N6 O6 Al6'
_cod_database_code 7111150

loop_
_symmetry_equiv_pos_as_xyz
'x, y, z'
'-x+1/2, -y, z+1/2'
'-x, y+1/2, -z+1/2'
'x+1/2, -y+1/2, -z'

loop_
_atom_site_aniso_label
_atom_site_aniso_U_11
_atom_site_aniso_U_22
_atom_site_aniso_U_33
_atom_site_aniso_U_23
_atom_site_aniso_U_13
_atom_site_aniso_U_12
Al1 0.0241(8) 0.0249(7) 0.0378(9) -0.0006(7) -0.0025(7) 0.0006(7)
Al2 0.0183(7) 0.0266(8) 0.0306(8) -0.0015(6) -0.0016(6) -0.0017(6)
Al3 0.0184(7) 0.0301(8) 0.0371(9) -0.0014(7) -0.0028(7) 0.0016(7)
Al4 0.0208(8) 0.0261(8) 0.0404(9) -0.0029(7) -0.0050(7) 0.0006(7)
Al5 0.0201(7) 0.0288(8) 0.0373(9) -0.0007(7) -0.0051(7) -0.0007(7)
Al6 0.0172(7) 0.0289(8) 0.0362(9) 0.0000(7) -0.0019(6) 0.0004(6)
O1 0.021(2) 0.029(2) 0.035(2) 0.000(2) 0.001(2) 0.002(2)
O2 0.017(2) 0.037(2) 0.040(2) -0.003(2) -0.005(2) -0.003(2)
O3 0.019(2) 0.025(2) 0.039(2) -0.002(2) -0.003(2) -0.002(2)
O4 0.020(2) 0.029(2) 0.062(3) 0.005(2) -0.006(2) 0.005(2)
O5 0.019(2) 0.029(2) 0.041(2) -0.006(2) -0.004(2) 0.003(2)
O6 0.024(2) 0.037(2) 0.054(3) -0.006(2) -0.010(2) 0.007(2)
C1 0.019(2) 0.029(3) 0.035(3) 0.001(2) 0.002(2) -0.005(2)
N2 0.025(2) 0.035(3) 0.034(2) -0.003(2) -0.002(2) -0.001(2)
C3 0.033(3) 0.047(4) 0.040(3) -0.010(3) 0.004(3) -0.010(3)
N4 0.028(3) 0.054(3) 0.043(3) -0.010(3) -0.006(2) -0.009(3)
C5 0.023(3) 0.058(4) 0.037(3) -0.004(3) -0.002(3) -0.006(3)
C6 0.020(3) 0.043(3) 0.037(3) -0.004(3) -0.008(2) -0.008(3)
C7 0.022(3) 0.047(4) 0.048(4) -0.001(3) -0.005(3) 0.004(3)
C8 0.027(3) 0.056(4) 0.076(5) -0.001(4) -0.009(4) 0.006(3)
C9 0.027(3) 0.076(5) 0.064(5) 0.003(4) -0.019(3) 0.003(4)
C10 0.033(4) 0.075(5) 0.052(4) -0.005(4) -0.019(3) 0.002(4)
C11 0.029(3) 0.050(4) 0.067(5) -0.018(4) 0.001(3) -0.004(3)
C12 0.074(6) 0.040(4) 0.065(5) 0.013(4) -0.018(5) -0.015(4)
C13 0.046(4) 0.054(4) 0.040(3) 0.001(3) 0.002(3) -0.004(3)
C14 0.037(4) 0.049(4) 0.076(5) -0.021(4) -0.004(4) -0.011(3)
C21 0.023(3) 0.031(3) 0.035(3) -0.003(2) 0.000(2) -0.001(2)
N22 0.023(2) 0.031(2) 0.034(2) 0.004(2) 0.002(2) 0.001(2)
C23 0.027(3) 0.037(3) 0.043(3) 0.004(3) 0.003(3) 0.007(3)
N24 0.036(3) 0.035(3) 0.049(3) 0.009(2) 0.001(2) 0.003(2)
C25 0.041(3) 0.029(3) 0.036(3) 0.001(3) 0.004(3) 0.001(3)
C26 0.033(3) 0.034(3) 0.031(3) 0.000(2) 0.001(2) -0.007(3)
C27 0.030(3) 0.046(4) 0.044(3) 0.004(3) -0.003(3) -0.011(3)
C28 0.041(4) 0.057(4) 0.042(4) -0.001(3) -0.004(3) -0.021(4)
C29 0.052(4) 0.045(4) 0.047(4) 0.008(3) 0.003(3) -0.019(4)
C30 0.050(4) 0.043(4) 0.044(4) 0.010(3) 0.000(3) -0.010(3)
C31 0.040(3) 0.049(4) 0.038(3) 0.002(3) -0.006(3) -0.008(3)
C32 0.025(3) 0.032(3) 0.071(5) 0.001(3) 0.011(3) 0.006(3)
C33 0.038(3) 0.043(3) 0.052(4) -0.016(3) -0.005(3) 0.004(3)
C34 0.026(3) 0.043(4) 0.079(5) 0.022(4) 0.004(3) 0.009(3)
C41 0.018(3) 0.033(3) 0.040(3) 0.004(3) -0.005(2) -0.001(2)
N42 0.020(2) 0.032(2) 0.039(3) 0.002(2) -0.002(2) 0.000(2)
C43 0.016(2) 0.032(3) 0.043(3) 0.003(2) 0.000(2) -0.001(2)
N44 0.020(2) 0.036(3) 0.047(3) 0.006(2) -0.003(2) 0.000(2)
C45 0.019(3) 0.039(3) 0.036(3) 0.009(2) 0.001(2) 0.000(2)
C46 0.024(3) 0.031(3) 0.038(3) 0.003(2) 0.000(2) 0.004(2)
C47 0.028(3) 0.042(3) 0.051(4) -0.001(3) -0.005(3) 0.005(3)
C48 0.041(4) 0.044(4) 0.054(4) -0.010(3) -0.007(3) 0.013(3)
C49 0.035(3) 0.040(3) 0.057(4) 0.000(3) 0.009(3) 0.014(3)
C50 0.023(3) 0.043(3) 0.047(4) 0.008(3) 0.001(3) 0.007(3)
C51 0.036(3) 0.030(3) 0.053(4) 0.000(3) -0.009(3) -0.010(3)
C52 0.030(3) 0.045(4) 0.047(4) 0.001(3) 0.000(3) 0.002(3)
C53 0.033(3) 0.042(3) 0.048(4) 0.005(3) 0.004(3) -0.003(3)
C54 0.023(3) 0.049(4) 0.054(4) -0.007(3) -0.008(3) 0.001(3)

loop_
_atom_site_label
_atom_site_type_symbol
_atom_site_fract_x
_atom_site_fract_y
_atom_site_fract_z
_atom_site_U_iso_or_equiv
_atom_site_thermal_displace_type
_atom_site_occupancy
_atom_site_calc_flag
_atom_site_refinement_flags
Al1 Al 0.42798(15) -0.18953(11) 0.85789(8) 0.0289(4) Uani 1 d .
Al2 Al 0.37623(13) -0.03546(10) 0.93208(8) 0.0252(4) Uani 1 d .
Al3 Al 0.32714(13) 0.14308(11) 0.88021(8) 0.0285(4) Uani 1 d .
Al4 Al 0.53829(14) 0.10649(11) 0.95481(8) 0.0291(4) Uani 1 d .
Al5 Al 0.75507(14) 0.01480(10) 0.98760(8) 0.0287(4) Uani 1 d .
Al6 Al 0.60697(13) -0.04499(11) 0.87886(8) 0.0274(4) Uani 1 d .
O1 O 0.4761(3) -0.0927(2) 0.8903(2) 0.0283(8) Uani 1 d .
O2 O 0.2562(3) -0.0494(3) 0.8876(2) 0.0316(9) Uani 1 d .
O3 O 0.4172(3) 0.0700(2) 0.9194(2) 0.0276(8) Uani 1 d .
O4 O 0.5773(3) 0.1898(3) 0.9064(2) 0.0367(10) Uani 1 d .
O5 O 0.6312(3) 0.0223(2) 0.9417(2) 0.0296(8) Uani 1 d .
O6 O 0.7073(4) -0.1241(3) 0.8920(2) 0.0383(11) Uani 1 d .
C1 C 0.2213(5) -0.0933(4) 0.8432(3) 0.0274(12) Uani 1 d .
N2 N 0.2786(4) -0.1599(3) 0.8242(2) 0.0312(11) Uani 1 d .
C3 C 0.2296(6) -0.2098(5) 0.7800(3) 0.0400(15) Uani 1 d .
N4 N 0.1392(5) -0.1908(4) 0.7509(3) 0.0419(13) Uani 1 d .
C5 C 0.0856(5) -0.1207(5) 0.7666(3) 0.0393(15) Uani 1 d .
C6 C 0.1204(5) -0.0694(4) 0.8144(3) 0.0333(13) Uani 1 d .
C7 C 0.0593(5) -0.0005(4) 0.8320(3) 0.0391(14) Uani 1 d .
H7A H 0.0822(5) 0.0323(4) 0.8652(3) 0.047 Uiso 1 calc R
C8 C -0.0354(6) 0.0200(5) 0.8008(4) 0.053(2) Uani 1 d .
H8A H -0.0782(6) 0.0665(5) 0.8131(4) 0.063 Uiso 1 calc R
C9 C -0.0683(6) -0.0268(6) 0.7517(4) 0.056(2) Uani 1 d .
H9A H -0.1314(6) -0.0106(6) 0.7295(4) 0.067 Uiso 1 calc R
C10 C -0.0102(6) -0.0967(6) 0.7350(4) 0.053(2) Uani 1 d .
H10A H -0.0347(6) -0.1291(6) 0.7019(4) 0.064 Uiso 1 calc R
C11 C 0.5261(6) -0.2158(5) 0.7906(4) 0.049(2) Uani 1 d .
H11A H 0.5293(6) -0.1682(5) 0.7632(4) 0.073 Uiso 1 calc R
H11B H 0.4978(6) -0.2646(5) 0.7691(4) 0.073 Uiso 1 calc R
H11C H 0.6000(6) -0.2279(5) 0.8058(4) 0.073 Uiso 1 calc R
C12 C 0.4015(8) -0.2698(5) 0.9214(4) 0.060(2) Uani 1 d .
H12A H 0.3507(8) -0.2458(5) 0.9508(4) 0.090 Uiso 1 calc R
H12B H 0.4712(8) -0.2836(5) 0.9410(4) 0.090 Uiso 1 calc R
H12C H 0.3691(8) -0.3204(5) 0.9043(4) 0.090 Uiso 1 calc R
C13 C 0.3549(6) -0.0651(5) 1.0154(3) 0.047(2) Uani 1 d .
H13A H 0.4236(6) -0.0562(5) 1.0376(3) 0.070 Uiso 1 calc R
H13B H 0.3337(6) -0.1239(5) 1.0182(3) 0.070 Uiso 1 calc R
H13C H 0.2967(6) -0.0304(5) 1.0327(3) 0.070 Uiso 1 calc R
C14 C 0.2839(6) -0.2909(5) 0.7652(4) 0.054(2) Uani 1 d .
H14A H 0.2330(6) -0.3260(5) 0.7442(4) 0.081 Uiso 1 d R
H14B H 0.3074(6) -0.3179(5) 0.8014(4) 0.081 Uiso 1 d R
H14C H 0.3476(6) -0.2811(5) 0.7408(4) 0.081 Uiso 1 d R
C21 C 0.5254(5) 0.2535(4) 0.8863(3) 0.0298(12) Uani 1 d .
N22 N 0.4160(4) 0.2503(3) 0.8762(2) 0.0295(10) Uani 1 d .
C23 C 0.3665(5) 0.3221(4) 0.8543(3) 0.0356(13) Uani 1 d .
N24 N 0.4142(5) 0.3928(4) 0.8443(3) 0.0398(12) Uani 1 d .
C25 C 0.5258(6) 0.3968(4) 0.8532(3) 0.0353(13) Uani 1 d .
C26 C 0.5852(5) 0.3279(4) 0.8742(3) 0.0329(13) Uani 1 d .
C27 C 0.7004(6) 0.3343(4) 0.8826(3) 0.0400(15) Uani 1 d .
H27A H 0.7410(6) 0.2885(4) 0.8980(3) 0.048 Uiso 1 calc R
C28 C 0.7526(6) 0.4068(5) 0.8685(3) 0.047(2) Uani 1 d .
H28A H 0.8300(6) 0.4108(5) 0.8734(3) 0.056 Uiso 1 calc R
C29 C 0.6935(7) 0.4756(5) 0.8467(3) 0.048(2) Uani 1 d .
H29A H 0.7315(7) 0.5255(5) 0.8371(3) 0.057 Uiso 1 calc R
C30 C 0.5811(7) 0.4718(5) 0.8393(3) 0.046(2) Uani 1 d .
H30A H 0.5414(7) 0.5187(5) 0.8249(3) 0.055 Uiso 1 calc R
C31 C 0.3144(6) 0.1105(5) 0.7957(3) 0.0425(15) Uani 1 d .
H31A H 0.3880(6) 0.1065(5) 0.7780(3) 0.064 Uiso 1 calc R
H31B H 0.2713(6) 0.1523(5) 0.7740(3) 0.064 Uiso 1 calc R
H31C H 0.2777(6) 0.0563(5) 0.7929(3) 0.064 Uiso 1 calc R
C32 C 0.2016(5) 0.1589(4) 0.9344(4) 0.043(2) Uani 1 d .
H32A H 0.2285(5) 0.1750(4) 0.9742(4) 0.064 Uiso 1 calc R
H32B H 0.1601(5) 0.1068(4) 0.9376(4) 0.064 Uiso 1 calc R
H32C H 0.1536(5) 0.2028(4) 0.9186(4) 0.064 Uiso 1 calc R
C33 C 0.5184(6) 0.1440(5) 1.0360(3) 0.044(2) Uani 1 d .
H33A H 0.5891(6) 0.1630(5) 1.0522(3) 0.067 Uiso 1 calc R
H33B H 0.4905(6) 0.0980(5) 1.0606(3) 0.067 Uiso 1 calc R
H33C H 0.4656(6) 0.1901(5) 1.0367(3) 0.067 Uiso 1 calc R
C34 C 0.2458(6) 0.3171(5) 0.8403(4) 0.049(2) Uani 1 d .
H34A H 0.2361(6) 0.2961(5) 0.8003(4) 0.074 Uiso 1 d R
H34B H 0.2132(6) 0.3713(5) 0.8436(4) 0.074 Uiso 1 d R
H34C H 0.2100(6) 0.2808(5) 0.8684(4) 0.074 Uiso 1 d R
C41 C 0.8080(5) -0.1296(4) 0.9091(3) 0.0306(12) Uani 1 d .
N42 N 0.8488(4) -0.0735(3) 0.9488(2) 0.0303(11) Uani 1 d .
C43 C 0.9580(5) -0.0839(4) 0.9672(3) 0.0304(13) Uani 1 d .
N44 N 1.0232(4) -0.1428(3) 0.9496(2) 0.0343(11) Uani 1 d .
C45 C 0.9828(5) -0.2018(4) 0.9103(3) 0.0312(12) Uani 1 d .
C46 C 0.8731(5) -0.1963(4) 0.8881(3) 0.0310(12) Uani 1 d .
C47 C 0.8375(5) -0.2566(4) 0.8467(3) 0.0402(14) Uani 1 d .
H47A H 0.7649(5) -0.2536(4) 0.8311(3) 0.048 Uiso 1 calc R
C48 C 0.9046(6) -0.3186(5) 0.8289(4) 0.046(2) Uani 1 d .
H48A H 0.8788(6) -0.3588(5) 0.8009(4) 0.056 Uiso 1 calc R
C49 C 1.0126(6) -0.3243(4) 0.8512(3) 0.044(2) Uani 1 d .
H49A H 1.0591(6) -0.3685(4) 0.8386(3) 0.053 Uiso 1 calc R
C50 C 1.0510(5) -0.2661(4) 0.8913(3) 0.0377(14) Uani 1 d .
H50A H 1.1242(5) -0.2699(4) 0.9060(3) 0.045 Uiso 1 calc R
C51 C 0.8253(6) 0.1244(4) 0.9779(3) 0.0396(15) Uani 1 d .
H51A H 0.8379(6) 0.1353(4) 0.9352(3) 0.059 Uiso 1 calc R
H51B H 0.8959(6) 0.1250(4) 0.9992(3) 0.059 Uiso 1 calc R
H51C H 0.7772(6) 0.1677(4) 0.9944(3) 0.059 Uiso 1 calc R
C52 C 0.7166(5) -0.0294(4) 1.0666(3) 0.0408(15) Uani 1 d .
H52A H 0.6827(5) -0.0844(4) 1.0621(3) 0.061 Uiso 1 calc R
H52B H 0.6647(5) 0.0084(4) 1.0863(3) 0.061 Uiso 1 calc R
H52C H 0.7833(5) -0.0343(4) 1.0911(3) 0.061 Uiso 1 calc R
C53 C 0.6273(6) 0.0106(4) 0.8031(3) 0.0412(15) Uani 1 d .
H53A H 0.7014(6) 0.0346(4) 0.8013(3) 0.062 Uiso 1 calc R
H53B H 0.5726(6) 0.0551(4) 0.7989(3) 0.062 Uiso 1 calc R
H53C H 0.6181(6) -0.0296(4) 0.7704(3) 0.062 Uiso 1 calc R
C54 C 1.0016(5) -0.0227(5) 1.0113(3) 0.0424(15) Uani 1 d .
H54A H 1.0330(5) 0.0240(5) 0.9905(3) 0.064 Uiso 1 d R
H54B H 1.0566(5) -0.0486(5) 1.0359(3) 0.064 Uiso 1 d R
H54C H 0.9430(5) -0.0040(5) 1.0368(3) 0.064 Uiso 1 d R

loop_
_atom_type_symbol
_atom_type_description
_atom_type_scat_dispersion_real
_atom_type_scat_dispersion_imag
_atom_type_scat_source
C C 0.0181 0.0091 'International Tables Vol C Tables 4.2.6.8 and 6.1.1.4'
H H 0.0000 0.0000 'International Tables Vol C Tables 4.2.6.8 and 6.1.1.4'
N N 0.0311 0.0180 'International Tables Vol C Tables 4.2.6.8 and 6.1.1.4'
O O 0.0492 0.0322 'International Tables Vol C Tables 4.2.6.8 and 6.1.1.4'
Al Al 0.2130 0.2455 'International Tables Vol C Tables 4.2.6.8 and 6.1.1.4'

loop_
_geom_angle_atom_site_label_1
_geom_angle_atom_site_label_2
_geom_angle_atom_site_label_3
_geom_angle
O1 Al1 C12 109.4(3)
O1 Al1 C11 107.1(3)
C12 Al1 C11 121.1(4)
O1 Al1 N2 103.7(2)
C12 Al1 N2 106.2(3)
C11 Al1 N2 108.1(3)
O2 Al2 O1 101.6(2)
O2 Al2 O3 105.0(2)
O1 Al2 O3 102.5(2)
O2 Al2 C13 113.3(3)
O1 Al2 C13 117.7(3)
O3 Al2 C13 115.0(3)
O3 Al3 C31 109.6(3)
O3 Al3 C32 104.7(3)
C31 Al3 C32 124.4(3)
O3 Al3 N22 104.3(2)
C31 Al3 N22 103.0(3)
C32 Al3 N22 109.3(3)
O3 Al4 O4 101.5(2)
O3 Al4 O5 101.7(2)
O4 Al4 O5 107.4(2)
O3 Al4 C33 114.8(3)
O4 Al4 C33 111.7(3)
O5 Al4 C33 118.1(3)
O5 Al5 C52 109.5(2)
O5 Al5 C51 103.7(3)
C52 Al5 C51 121.8(3)
O5 Al5 N42 105.8(2)
C52 Al5 N42 105.5(3)
C51 Al5 N42 109.7(3)
O1 Al6 O6 106.2(2)
O1 Al6 O5 107.1(2)
O6 Al6 O5 100.9(2)
O1 Al6 C53 116.0(3)
O6 Al6 C53 112.7(3)
O5 Al6 C53 112.7(3)
Al6 O1 Al2 117.3(2)
Al6 O1 Al1 126.8(2)
Al2 O1 Al1 115.5(2)
C1 O2 Al2 140.2(4)
Al4 O3 Al2 118.3(2)
Al4 O3 Al3 119.9(2)
Al2 O3 Al3 121.2(2)
C21 O4 Al4 132.7(4)
Al4 O5 Al6 118.7(2)
Al4 O5 Al5 118.7(2)
Al6 O5 Al5 122.3(2)
C41 O6 Al6 138.4(5)
O2 C1 N2 120.5(5)
O2 C1 C6 118.7(5)
N2 C1 C6 120.8(5)
C1 N2 C3 117.1(5)
C1 N2 Al1 122.3(4)
C3 N2 Al1 120.6(4)
N4 C3 N2 124.8(7)
N4 C3 C14 117.5(6)
N2 C3 C14 117.7(6)
C3 N4 C5 118.1(6)
N4 C5 C6 122.5(6)
N4 C5 C10 119.8(7)
C6 C5 C10 117.7(7)
C7 C6 C5 121.2(6)
C7 C6 C1 122.8(6)
C5 C6 C1 116.0(6)
C8 C7 C6 119.4(7)
C7 C8 C9 120.5(8)
C10 C9 C8 120.5(7)
C9 C10 C5 120.6(7)
O4 C21 N22 120.8(6)
O4 C21 C26 119.0(5)
N22 C21 C26 120.2(6)
C21 N22 C23 117.0(5)
C21 N22 Al3 123.3(4)
C23 N22 Al3 119.2(4)
N24 C23 N22 126.5(6)
N24 C23 C34 116.6(6)
N22 C23 C34 116.8(6)
C23 N24 C25 117.3(6)
N24 C25 C26 121.3(6)
N24 C25 C30 118.6(6)
C26 C25 C30 120.1(6)
C25 C26 C27 119.7(6)
C25 C26 C21 117.6(6)
C27 C26 C21 122.6(6)
C28 C27 C26 119.4(7)
C27 C28 C29 121.0(7)
C30 C29 C28 120.9(7)
C29 C30 C25 118.9(7)
O6 C41 N42 119.8(6)
O6 C41 C46 119.1(6)
N42 C41 C46 121.0(5)
C41 N42 C43 117.4(5)
C41 N42 Al5 122.7(4)
C43 N42 Al5 119.6(4)
N44 C43 N42 125.3(6)
N44 C43 C54 117.8(5)
N42 C43 C54 116.9(5)
C43 N44 C45 118.4(5)
N44 C45 C50 119.4(5)
N44 C45 C46 120.8(6)
C50 C45 C46 119.8(6)
C47 C46 C41 124.6(6)
C47 C46 C45 118.3(6)
C41 C46 C45 117.1(6)
C48 C47 C46 121.2(6)
C47 C48 C49 120.5(7)
C50 C49 C48 120.3(6)
C49 C50 C45 120.0(6)

loop_
_geom_bond_atom_site_label_1
_geom_bond_atom_site_label_2
_geom_bond_distance
Al1 O1 1.811(4)
Al1 C12 1.942(8)
Al1 C11 1.963(8)
Al1 N2 2.021(5)
Al2 O2 1.779(4)
Al2 O1 1.785(4)
Al2 O3 1.788(4)
Al2 C13 1.937(7)
Al3 O3 1.827(4)
Al3 C31 1.963(7)
Al3 C32 1.964(7)
Al3 N22 2.034(5)
Al4 O3 1.770(4)
Al4 O4 1.783(5)
Al4 O5 1.785(4)
Al4 C33 1.925(7)
Al5 O5 1.825(4)
Al5 C52 1.957(7)
Al5 C51 1.968(6)
Al5 N42 2.015(5)
Al6 O1 1.784(4)
Al6 O6 1.785(5)
Al6 O5 1.794(4)
Al6 C53 1.928(7)
O2 C1 1.287(7)
O4 C21 1.283(8)
O6 C41 1.286(7)
C1 N2 1.345(8)
C1 C6 1.436(8)
N2 C3 1.402(8)
C3 N4 1.312(9)
C3 C14 1.496(11)
N4 C5 1.347(10)
C5 C6 1.412(9)
C5 C10 1.414(9)
C6 C7 1.390(10)
C7 C8 1.384(10)
C8 C9 1.387(12)
C9 C10 1.377(12)
C21 N22 1.349(8)
C21 C26 1.425(8)
N22 C23 1.389(8)
C23 N24 1.295(9)
C23 C34 1.502(9)
N24 C25 1.372(9)
C25 C26 1.400(9)
C25 C30 1.412(9)
C26 C27 1.417(9)
C27 C28 1.362(10)
C28 C29 1.404(11)
C29 C30 1.377(11)
C41 N42 1.356(8)
C41 C46 1.411(9)
N42 C43 1.399(7)
C43 N44 1.294(8)
C43 C54 1.488(9)
N44 C45 1.381(9)
C45 C50 1.392(9)
C45 C46 1.424(8)
C46 C47 1.405(9)
C47 C48 1.347(10)
C48 C49 1.406(10)
C49 C50 1.374(10)
